data_4104691
loop_
_publ_author_name
'Yasutomo Segawa'
'Yuta Suzuki'
'Makoto Yamashita'
'Kyoko Nozaki'

_publ_section_title
;
 Chemistry of Boryllithium: Synthesis, Structure, and Reactivity
;
_journal_name_full 'Journal of the American Chemical Society'
_journal_page_first 9600
_journal_page_last 9600
_journal_paper_doi 10.1021/ja903763a
_journal_volume 131
_journal_year 2009
_chemical_formula_sum 'C31 H45 B N2 O2'
_chemical_formula_weight 488.50
_chemical_name_systematic
; 
 ? 
;
_space_group_IT_number 14
_symmetry_cell_setting monoclinic
_symmetry_space_group_name_Hall '-P 2yn'
_symmetry_space_group_name_H-M 'P 1 21/n 1'
_atom_sites_solution_hydrogens geom
_atom_sites_solution_primary direct
_atom_sites_solution_secondary difmap
_audit_creation_method SHELXL-97
_cell_angle_alpha 90
_cell_angle_beta 94.2715(14)
_cell_angle_gamma 90
_cell_formula_units_Z 4
_cell_length_a 9.300(3)
_cell_length_b 12.312(4)
_cell_length_c 25.655(8)
_cell_measurement_reflns_used 8556
_cell_measurement_temperature 103.1500
_cell_measurement_theta_max 27.4835
_cell_measurement_theta_min 3.0957
_cell_volume 2929.4(16)
_computing_cell_refinement 'RIGAKU CrystalClear'
_computing_data_collection 'RIGAKU CrystalClear'
_computing_data_reduction 'RIGAKU CrystalClear'
_computing_molecular_graphics ORTEP-III
_computing_structure_refinement 'SHELXL-97 (Sheldrick, 1997)'
_computing_structure_solution SIR-2002
_diffrn_ambient_temperature 103(2)
_diffrn_detector_area_resol_mean 7.31
_diffrn_measured_fraction_theta_full 0.973
_diffrn_measured_fraction_theta_max 0.973
_diffrn_measurement_device_type 'RIGAKU/MSC Meacury CCD'
_diffrn_measurement_method 'omega scans'
_diffrn_radiation_monochromator graphite
_diffrn_radiation_source 'fine-focus sealed tube'
_diffrn_radiation_type MoK\a
_diffrn_radiation_wavelength 0.71070
_diffrn_reflns_av_R_equivalents 0.0348
_diffrn_reflns_av_sigmaI/netI 0.0319
_diffrn_reflns_limit_h_max 11
_diffrn_reflns_limit_h_min -10
_diffrn_reflns_limit_k_max 10
_diffrn_reflns_limit_k_min -14
_diffrn_reflns_limit_l_max 30
_diffrn_reflns_limit_l_min -30
_diffrn_reflns_number 18381
_diffrn_reflns_theta_full 25.00
_diffrn_reflns_theta_max 25.00
_diffrn_reflns_theta_min 3.09
_exptl_absorpt_coefficient_mu 0.068
_exptl_absorpt_correction_T_max 0.9800
_exptl_absorpt_correction_T_min 0.9510
_exptl_absorpt_correction_type multi-scan
_exptl_absorpt_process_details 'Jacobson, R. (1998) Private communication'
_exptl_crystal_colour Colorless
_exptl_crystal_density_diffrn 1.108
_exptl_crystal_description Block
_exptl_crystal_F_000 1064
_exptl_crystal_size_max 0.60
_exptl_crystal_size_mid 0.30
_exptl_crystal_size_min 0.25
_refine_diff_density_max 0.169
_refine_diff_density_min -0.170
_refine_diff_density_rms 0.035
_refine_ls_extinction_method none
_refine_ls_goodness_of_fit_ref 1.189
_refine_ls_hydrogen_treatment constr
_refine_ls_matrix_type full
_refine_ls_number_parameters 336
_refine_ls_number_reflns 5021
_refine_ls_number_restraints 0
_refine_ls_restrained_S_all 1.189
_refine_ls_R_factor_all 0.0641
_refine_ls_R_factor_gt 0.0559
_refine_ls_shift/su_max 0.000
_refine_ls_shift/su_mean 0.000
_refine_ls_structure_factor_coef Fsqd
_refine_ls_weighting_details 'calc w=1/[\s^2^(Fo^2^)+(0.0356P)^2^+1.2769P] where P=(Fo^2^+2Fc^2^)/3'
_refine_ls_weighting_scheme calc
_refine_ls_wR_factor_gt 0.1134
_refine_ls_wR_factor_ref 0.1174
_reflns_number_gt 4504
_reflns_number_total 5021
_reflns_threshold_expression >2sigma(I)
_cod_data_source_file ja903763a_si_001_16.cif
_cod_data_source_block 61
_cod_original_cell_volume 2929.3(16)
_cod_database_code 4104691

loop_
_symmetry_equiv_pos_as_xyz
'x, y, z'
'-x+1/2, y+1/2, -z+1/2'
'-x, -y, -z'
'x-1/2, -y-1/2, z-1/2'

loop_
_atom_site_label
_atom_site_type_symbol
_atom_site_fract_x
_atom_site_fract_y
_atom_site_fract_z
_atom_site_U_iso_or_equiv
_atom_site_adp_type
_atom_site_occupancy
_atom_site_symmetry_multiplicity
_atom_site_calc_flag
_atom_site_refinement_flags
B1 B 0.6916(2) 0.16221(16) 0.36760(8) 0.0210(4) Uani 1 1 d .
N1 N 0.67648(15) 0.09065(11) 0.32382(6) 0.0207(3) Uani 1 1 d .
C1 C 0.74821(19) 0.13773(14) 0.28342(7) 0.0230(4) Uani 1 1 d .
H1 H 0.7552 0.1070 0.2497 0.028 Uiso 1 1 calc R
C2 C 0.80588(19) 0.23338(14) 0.29973(7) 0.0226(4) Uani 1 1 d .
H2 H 0.8594 0.2808 0.2793 0.027 Uiso 1 1 calc R
N2 N 0.77471(15) 0.25192(11) 0.35139(6) 0.0198(3) Uani 1 1 d .
C3 C 0.61431(19) -0.01671(14) 0.31945(7) 0.0214(4) Uani 1 1 d .
C4 C 0.69839(19) -0.10563(14) 0.33769(7) 0.0234(4) Uani 1 1 d .
C5 C 0.6350(2) -0.20842(15) 0.33433(7) 0.0277(4) Uani 1 1 d .
H3 H 0.6889 -0.2699 0.3469 0.033 Uiso 1 1 calc R
C6 C 0.4950(2) -0.22238(15) 0.31308(7) 0.0296(4) Uani 1 1 d .
H4 H 0.4537 -0.2930 0.3112 0.036 Uiso 1 1 calc R
C7 C 0.4155(2) -0.13418(15) 0.29462(7) 0.0296(4) Uani 1 1 d .
H5 H 0.3199 -0.1448 0.2797 0.035 Uiso 1 1 calc R
C8 C 0.47303(19) -0.02937(15) 0.29745(7) 0.0248(4) Uani 1 1 d .
C9 C 0.8516(2) -0.09250(15) 0.36223(7) 0.0281(4) Uani 1 1 d .
H6 H 0.8840 -0.0168 0.3552 0.034 Uiso 1 1 calc R
C10 C 0.9578(2) -0.17130(18) 0.33933(9) 0.0383(5) Uani 1 1 d .
H7 H 0.9331 -0.2460 0.3484 0.057 Uiso 1 1 calc R
H8 H 1.0560 -0.1548 0.3537 0.057 Uiso 1 1 calc R
H9 H 0.9524 -0.1635 0.3012 0.057 Uiso 1 1 calc R
C11 C 0.8542(2) -0.10742(19) 0.42144(8) 0.0397(5) Uani 1 1 d .
H10 H 0.7843 -0.0581 0.4357 0.060 Uiso 1 1 calc R
H11 H 0.9510 -0.0912 0.4373 0.060 Uiso 1 1 calc R
H12 H 0.8290 -0.1826 0.4294 0.060 Uiso 1 1 calc R
C12 C 0.3830(2) 0.06682(16) 0.27666(8) 0.0323(5) Uani 1 1 d .
H13 H 0.4295 0.1346 0.2913 0.039 Uiso 1 1 calc R
C13 C 0.2289(2) 0.06281(18) 0.29382(9) 0.0408(5) Uani 1 1 d .
H14 H 0.1779 0.0007 0.2773 0.061 Uiso 1 1 calc R
H15 H 0.1783 0.1300 0.2833 0.061 Uiso 1 1 calc R
H16 H 0.2317 0.0552 0.3319 0.061 Uiso 1 1 calc R
C14 C 0.3824(2) 0.07236(18) 0.21692(9) 0.0436(6) Uani 1 1 d .
H17 H 0.4817 0.0777 0.2068 0.065 Uiso 1 1 calc R
H18 H 0.3277 0.1363 0.2041 0.065 Uiso 1 1 calc R
H19 H 0.3373 0.0066 0.2016 0.065 Uiso 1 1 calc R
C15 C 0.82906(19) 0.34696(14) 0.37957(7) 0.0212(4) Uani 1 1 d .
C16 C 0.73390(19) 0.43237(14) 0.38882(7) 0.0229(4) Uani 1 1 d .
C17 C 0.7907(2) 0.52299(15) 0.41556(8) 0.0300(4) Uani 1 1 d .
H20 H 0.7291 0.5821 0.4224 0.036 Uiso 1 1 calc R
C18 C 0.9353(2) 0.52826(16) 0.43235(8) 0.0334(5) Uani 1 1 d .
H21 H 0.9722 0.5912 0.4501 0.040 Uiso 1 1 calc R
C19 C 1.0263(2) 0.44282(16) 0.42361(8) 0.0314(5) Uani 1 1 d .
H22 H 1.1253 0.4475 0.4356 0.038 Uiso 1 1 calc R
C20 C 0.97533(19) 0.34960(14) 0.39738(7) 0.0239(4) Uani 1 1 d .
C21 C 0.57407(19) 0.42539(14) 0.37097(7) 0.0250(4) Uani 1 1 d .
H23 H 0.5411 0.3502 0.3787 0.030 Uiso 1 1 calc R
C22 C 0.4806(2) 0.50439(16) 0.39979(9) 0.0341(5) Uani 1 1 d .
H24 H 0.4956 0.4919 0.4375 0.051 Uiso 1 1 calc R
H25 H 0.3788 0.4926 0.3885 0.051 Uiso 1 1 calc R
H26 H 0.5075 0.5792 0.3918 0.051 Uiso 1 1 calc R
C23 C 0.5487(2) 0.44254(18) 0.31204(8) 0.0371(5) Uani 1 1 d .
H27 H 0.5725 0.5177 0.3034 0.056 Uiso 1 1 calc R
H28 H 0.4473 0.4282 0.3011 0.056 Uiso 1 1 calc R
H29 H 0.6102 0.3928 0.2938 0.056 Uiso 1 1 calc R
C24 C 1.07304(19) 0.25106(15) 0.39265(8) 0.0284(4) Uani 1 1 d .
H30 H 1.0331 0.2066 0.3623 0.034 Uiso 1 1 calc R
C25 C 1.2285(2) 0.28106(18) 0.38312(9) 0.0391(5) Uani 1 1 d .
H31 H 1.2293 0.3253 0.3514 0.059 Uiso 1 1 calc R
H32 H 1.2845 0.2147 0.3788 0.059 Uiso 1 1 calc R
H33 H 1.2712 0.3224 0.4130 0.059 Uiso 1 1 calc R
C26 C 1.0707(2) 0.18133(18) 0.44196(10) 0.0458(6) Uani 1 1 d .
H34 H 1.1089 0.2235 0.4723 0.069 Uiso 1 1 calc R
H35 H 1.1304 0.1166 0.4383 0.069 Uiso 1 1 calc R
H36 H 0.9714 0.1593 0.4469 0.069 Uiso 1 1 calc R
C27 C 0.62622(19) 0.14351(14) 0.42183(7) 0.0231(4) Uani 1 1 d .
O1 O 0.53274(16) 0.07761(12) 0.42895(5) 0.0415(4) Uani 1 1 d .
O2 O 0.68547(13) 0.21037(9) 0.45912(5) 0.0235(3) Uani 1 1 d .
C28 C 0.6480(2) 0.20571(15) 0.51406(7) 0.0254(4) Uani 1 1 d .
C29 C 0.4891(2) 0.23086(19) 0.51766(8) 0.0390(5) Uani 1 1 d .
H37 H 0.4660 0.3006 0.5006 0.059 Uiso 1 1 calc R
H38 H 0.4681 0.2348 0.5545 0.059 Uiso 1 1 calc R
H39 H 0.4307 0.1734 0.5002 0.059 Uiso 1 1 calc R
C30 C 0.6914(2) 0.09631(16) 0.53724(8) 0.0361(5) Uani 1 1 d .
H40 H 0.6309 0.0394 0.5202 0.054 Uiso 1 1 calc R
H41 H 0.6785 0.0967 0.5748 0.054 Uiso 1 1 calc R
H42 H 0.7928 0.0820 0.5317 0.054 Uiso 1 1 calc R
C31 C 0.7424(2) 0.29470(16) 0.53925(8) 0.0331(5) Uani 1 1 d .
H43 H 0.8439 0.2781 0.5349 0.050 Uiso 1 1 calc R
H44 H 0.7271 0.2990 0.5766 0.050 Uiso 1 1 calc R
H45 H 0.7172 0.3644 0.5225 0.050 Uiso 1 1 calc R

loop_
_atom_site_aniso_label
_atom_site_aniso_U_11
_atom_site_aniso_U_22
_atom_site_aniso_U_33
_atom_site_aniso_U_23
_atom_site_aniso_U_13
_atom_site_aniso_U_12
B1 0.0183(10) 0.0212(11) 0.0232(10) -0.0003(8) -0.0004(8) 0.0004(8)
N1 0.0211(8) 0.0200(8) 0.0211(8) -0.0007(6) 0.0019(6) -0.0031(6)
C1 0.0251(9) 0.0256(10) 0.0185(9) -0.0009(7) 0.0026(7) -0.0008(8)
C2 0.0222(9) 0.0266(10) 0.0195(9) 0.0017(7) 0.0043(7) -0.0020(7)
N2 0.0183(7) 0.0210(8) 0.0201(7) -0.0015(6) 0.0007(6) -0.0016(6)
C3 0.0253(9) 0.0201(9) 0.0189(9) -0.0017(7) 0.0026(7) -0.0040(7)
C4 0.0265(10) 0.0239(10) 0.0199(9) -0.0014(7) 0.0031(7) -0.0028(7)
C5 0.0339(11) 0.0232(10) 0.0260(10) 0.0017(8) 0.0016(8) -0.0002(8)
C6 0.0359(11) 0.0231(10) 0.0298(10) -0.0032(8) 0.0022(8) -0.0082(8)
C7 0.0253(10) 0.0307(11) 0.0322(11) -0.0060(8) -0.0015(8) -0.0061(8)
C8 0.0248(10) 0.0241(10) 0.0252(10) -0.0049(7) 0.0010(8) -0.0031(8)
C9 0.0266(10) 0.0256(10) 0.0313(11) 0.0023(8) -0.0026(8) -0.0004(8)
C10 0.0309(11) 0.0456(13) 0.0383(12) 0.0029(10) 0.0014(9) 0.0059(9)
C11 0.0344(12) 0.0521(14) 0.0315(11) -0.0035(10) -0.0058(9) 0.0035(10)
C12 0.0261(10) 0.0250(11) 0.0443(12) -0.0047(9) -0.0083(9) -0.0009(8)
C13 0.0317(12) 0.0433(13) 0.0464(13) -0.0100(10) -0.0048(10) 0.0077(9)
C14 0.0357(12) 0.0453(14) 0.0490(14) 0.0135(11) -0.0019(10) 0.0014(10)
C15 0.0240(9) 0.0205(9) 0.0191(9) 0.0008(7) 0.0021(7) -0.0054(7)
C16 0.0247(10) 0.0218(10) 0.0225(9) 0.0029(7) 0.0032(7) -0.0035(7)
C17 0.0337(11) 0.0227(10) 0.0335(11) -0.0022(8) 0.0028(9) -0.0008(8)
C18 0.0342(11) 0.0254(11) 0.0402(12) -0.0080(9) -0.0012(9) -0.0086(9)
C19 0.0249(10) 0.0336(11) 0.0350(11) -0.0044(9) -0.0024(8) -0.0071(8)
C20 0.0228(10) 0.0250(10) 0.0238(9) 0.0016(7) 0.0023(7) -0.0047(7)
C21 0.0232(10) 0.0207(10) 0.0312(10) 0.0001(8) 0.0020(8) -0.0011(7)
C22 0.0299(11) 0.0273(11) 0.0455(12) -0.0026(9) 0.0059(9) -0.0004(8)
C23 0.0314(11) 0.0444(13) 0.0347(12) 0.0018(9) -0.0028(9) 0.0085(9)
C24 0.0211(10) 0.0301(11) 0.0335(11) -0.0014(8) -0.0005(8) -0.0019(8)
C25 0.0247(11) 0.0400(13) 0.0530(14) -0.0032(10) 0.0050(10) -0.0018(9)
C26 0.0408(13) 0.0415(13) 0.0559(15) 0.0174(11) 0.0083(11) 0.0095(10)
C27 0.0228(9) 0.0225(10) 0.0242(10) -0.0035(7) 0.0014(7) -0.0038(8)
O1 0.0463(9) 0.0487(9) 0.0308(8) -0.0101(7) 0.0119(7) -0.0289(7)
O2 0.0269(7) 0.0238(7) 0.0200(6) -0.0034(5) 0.0037(5) -0.0065(5)
C28 0.0280(10) 0.0298(11) 0.0188(9) -0.0023(7) 0.0039(7) -0.0047(8)
C29 0.0290(11) 0.0584(15) 0.0303(11) -0.0134(10) 0.0059(9) -0.0023(10)
C30 0.0428(12) 0.0385(12) 0.0269(11) 0.0047(9) 0.0008(9) -0.0084(9)
C31 0.0363(11) 0.0349(12) 0.0280(10) -0.0078(8) 0.0017(9) -0.0079(9)

loop_
_atom_type_symbol
_atom_type_description
_atom_type_scat_dispersion_real
_atom_type_scat_dispersion_imag
_atom_type_scat_source
C C 0.0033 0.0016 'International Tables Vol C Tables 4.2.6.8 and 6.1.1.4'
H H 0.0000 0.0000 'International Tables Vol C Tables 4.2.6.8 and 6.1.1.4'
B B 0.0013 0.0007 'International Tables Vol C Tables 4.2.6.8 and 6.1.1.4'
N N 0.0061 0.0033 'International Tables Vol C Tables 4.2.6.8 and 6.1.1.4'
O O 0.0106 0.0060 'International Tables Vol C Tables 4.2.6.8 and 6.1.1.4'

loop_
_geom_angle_atom_site_label_1
_geom_angle_atom_site_label_2
_geom_angle_atom_site_label_3
_geom_angle
N1 B1 N2 105.80(16)
N1 B1 C27 125.66(16)
N2 B1 C27 128.54(16)
C1 N1 B1 107.63(14)
C1 N1 C3 122.13(14)
B1 N1 C3 129.96(15)
C2 C1 N1 109.43(15)
C2 C1 H1 125.3
N1 C1 H1 125.3
C1 C2 N2 109.37(15)
C1 C2 H2 125.3
N2 C2 H2 125.3
C2 N2 B1 107.77(14)
C2 N2 C15 121.14(14)
B1 N2 C15 131.05(15)
C8 C3 C4 122.00(16)
C8 C3 N1 119.46(16)
C4 C3 N1 118.54(15)
C5 C4 C3 117.64(17)
C5 C4 C9 119.96(16)
C3 C4 C9 122.36(16)
C6 C5 C4 121.14(17)
C6 C5 H3 119.4
C4 C5 H3 119.4
C7 C6 C5 120.17(17)
C7 C6 H4 119.9
C5 C6 H4 119.9
C6 C7 C8 121.10(18)
C6 C7 H5 119.5
C8 C7 H5 119.5
C7 C8 C3 117.93(17)
C7 C8 C12 120.11(16)
C3 C8 C12 121.96(16)
C4 C9 C11 110.08(16)
C4 C9 C10 112.60(16)
C11 C9 C10 109.99(16)
C4 C9 H6 108.0
C11 C9 H6 108.0
C10 C9 H6 108.0
C9 C10 H7 109.5
C9 C10 H8 109.5
H7 C10 H8 109.5
C9 C10 H9 109.5
H7 C10 H9 109.5
H8 C10 H9 109.5
C9 C11 H10 109.5
C9 C11 H11 109.5
H10 C11 H11 109.5
C9 C11 H12 109.5
H10 C11 H12 109.5
H11 C11 H12 109.5
C8 C12 C13 112.07(17)
C8 C12 C14 110.21(16)
C13 C12 C14 110.78(17)
C8 C12 H13 107.9
C13 C12 H13 107.9
C14 C12 H13 107.9
C12 C13 H14 109.5
C12 C13 H15 109.5
H14 C13 H15 109.5
C12 C13 H16 109.5
H14 C13 H16 109.5
H15 C13 H16 109.5
C12 C14 H17 109.5
C12 C14 H18 109.5
H17 C14 H18 109.5
C12 C14 H19 109.5
H17 C14 H19 109.5
H18 C14 H19 109.5
C20 C15 C16 122.35(16)
C20 C15 N2 118.41(15)
C16 C15 N2 119.24(15)
C17 C16 C15 117.52(17)
C17 C16 C21 121.22(16)
C15 C16 C21 121.26(15)
C18 C17 C16 121.00(18)
C18 C17 H20 119.5
C16 C17 H20 119.5
C19 C18 C17 120.55(18)
C19 C18 H21 119.7
C17 C18 H21 119.7
C18 C19 C20 120.99(18)
C18 C19 H22 119.5
C20 C19 H22 119.5
C19 C20 C15 117.56(17)
C19 C20 C24 120.60(16)
C15 C20 C24 121.63(16)
C16 C21 C23 111.39(15)
C16 C21 C22 113.26(15)
C23 C21 C22 109.81(16)
C16 C21 H23 107.4
C23 C21 H23 107.4
C22 C21 H23 107.4
C21 C22 H24 109.5
C21 C22 H25 109.5
H24 C22 H25 109.5
C21 C22 H26 109.5
H24 C22 H26 109.5
H25 C22 H26 109.5
C21 C23 H27 109.5
C21 C23 H28 109.5
H27 C23 H28 109.5
C21 C23 H29 109.5
H27 C23 H29 109.5
H28 C23 H29 109.5
C20 C24 C25 113.35(16)
C20 C24 C26 109.59(16)
C25 C24 C26 109.83(17)
C20 C24 H30 108.0
C25 C24 H30 108.0
C26 C24 H30 108.0
C24 C25 H31 109.5
C24 C25 H32 109.5
H31 C25 H32 109.5
C24 C25 H33 109.5
H31 C25 H33 109.5
H32 C25 H33 109.5
C24 C26 H34 109.5
C24 C26 H35 109.5
H34 C26 H35 109.5
C24 C26 H36 109.5
H34 C26 H36 109.5
H35 C26 H36 109.5
O1 C27 O2 124.14(16)
O1 C27 B1 123.96(16)
O2 C27 B1 111.90(15)
C27 O2 C28 122.67(13)
O2 C28 C30 109.50(15)
O2 C28 C31 101.99(14)
C30 C28 C31 110.22(16)
O2 C28 C29 110.46(15)
C30 C28 C29 112.92(17)
C31 C28 C29 111.21(16)
C28 C29 H37 109.5
C28 C29 H38 109.5
H37 C29 H38 109.5
C28 C29 H39 109.5
H37 C29 H39 109.5
H38 C29 H39 109.5
C28 C30 H40 109.5
C28 C30 H41 109.5
H40 C30 H41 109.5
C28 C30 H42 109.5
H40 C30 H42 109.5
H41 C30 H42 109.5
C28 C31 H43 109.5
C28 C31 H44 109.5
H43 C31 H44 109.5
C28 C31 H45 109.5
H43 C31 H45 109.5
H44 C31 H45 109.5

loop_
_geom_bond_atom_site_label_1
_geom_bond_atom_site_label_2
_geom_bond_distance
B1 N1 1.426(2)
B1 N2 1.428(2)
B1 C27 1.576(3)
N1 C1 1.399(2)
N1 C3 1.444(2)
C1 C2 1.348(2)
C1 H1 0.9500
C2 N2 1.396(2)
C2 H2 0.9500
N2 C15 1.447(2)
C3 C8 1.400(3)
C3 C4 1.405(2)
C4 C5 1.396(3)
C4 C9 1.523(3)
C5 C6 1.384(3)
C5 H3 0.9500
C6 C7 1.378(3)
C6 H4 0.9500
C7 C8 1.397(3)
C7 H5 0.9500
C8 C12 1.524(3)
C9 C11 1.528(3)
C9 C10 1.533(3)
C9 H6 1.0000
C10 H7 0.9800
C10 H8 0.9800
C10 H9 0.9800
C11 H10 0.9800
C11 H11 0.9800
C11 H12 0.9800
C12 C13 1.532(3)
C12 C14 1.534(3)
C12 H13 1.0000
C13 H14 0.9800
C13 H15 0.9800
C13 H16 0.9800
C14 H17 0.9800
C14 H18 0.9800
C14 H19 0.9800
C15 C20 1.403(2)
C15 C16 1.406(2)
C16 C17 1.393(3)
C16 C21 1.525(2)
C17 C18 1.383(3)
C17 H20 0.9500
C18 C19 1.379(3)
C18 H21 0.9500
C19 C20 1.396(3)
C19 H22 0.9500
C20 C24 1.526(3)
C21 C23 1.527(3)
C21 C22 1.531(3)
C21 H23 1.0000
C22 H24 0.9800
C22 H25 0.9800
C22 H26 0.9800
C23 H27 0.9800
C23 H28 0.9800
C23 H29 0.9800
C24 C25 1.529(3)
C24 C26 1.530(3)
C24 H30 1.0000
C25 H31 0.9800
C25 H32 0.9800
C25 H33 0.9800
C26 H34 0.9800
C26 H35 0.9800
C26 H36 0.9800
C27 O1 1.213(2)
C27 O2 1.348(2)
O2 C28 1.478(2)
C28 C30 1.515(3)
C28 C31 1.518(2)
C28 C29 1.519(3)
C29 H37 0.9800
C29 H38 0.9800
C29 H39 0.9800
C30 H40 0.9800
C30 H41 0.9800
C30 H42 0.9800
C31 H43 0.9800
C31 H44 0.9800
C31 H45 0.9800

loop_
_geom_torsion_atom_site_label_1
_geom_torsion_atom_site_label_2
_geom_torsion_atom_site_label_3
_geom_torsion_atom_site_label_4
_geom_torsion
N2 B1 N1 C1 -0.22(19)
C27 B1 N1 C1 179.05(16)
N2 B1 N1 C3 173.75(16)
C27 B1 N1 C3 -7.0(3)
B1 N1 C1 C2 -0.1(2)
C3 N1 C1 C2 -174.61(15)
N1 C1 C2 N2 0.3(2)
C1 C2 N2 B1 -0.5(2)
C1 C2 N2 C15 177.35(15)
N1 B1 N2 C2 0.43(19)
C27 B1 N2 C2 -178.82(17)
N1 B1 N2 C15 -177.11(16)
C27 B1 N2 C15 3.6(3)
C1 N1 C3 C8 -87.7(2)
B1 N1 C3 C8 99.1(2)
C1 N1 C3 C4 92.4(2)
B1 N1 C3 C4 -80.8(2)
C8 C3 C4 C5 -1.5(3)
N1 C3 C4 C5 178.39(15)
C8 C3 C4 C9 -179.29(17)
N1 C3 C4 C9 0.6(2)
C3 C4 C5 C6 0.9(3)
C9 C4 C5 C6 178.81(17)
C4 C5 C6 C7 0.2(3)
C5 C6 C7 C8 -0.8(3)
C6 C7 C8 C3 0.3(3)
C6 C7 C8 C12 179.87(18)
C4 C3 C8 C7 0.9(3)
N1 C3 C8 C7 -178.96(16)
C4 C3 C8 C12 -178.72(17)
N1 C3 C8 C12 1.4(3)
C5 C4 C9 C11 -72.6(2)
C3 C4 C9 C11 105.2(2)
C5 C4 C9 C10 50.6(2)
C3 C4 C9 C10 -131.66(18)
C7 C8 C12 C13 45.0(2)
C3 C8 C12 C13 -135.37(19)
C7 C8 C12 C14 -78.8(2)
C3 C8 C12 C14 100.8(2)
C2 N2 C15 C20 -74.8(2)
B1 N2 C15 C20 102.5(2)
C2 N2 C15 C16 106.15(19)
B1 N2 C15 C16 -76.6(2)
C20 C15 C16 C17 1.7(3)
N2 C15 C16 C17 -179.28(16)
C20 C15 C16 C21 -177.46(16)
N2 C15 C16 C21 1.6(2)
C15 C16 C17 C18 -0.1(3)
C21 C16 C17 C18 179.03(18)
C16 C17 C18 C19 -0.9(3)
C17 C18 C19 C20 0.5(3)
C18 C19 C20 C15 1.0(3)
C18 C19 C20 C24 -173.85(18)
C16 C15 C20 C19 -2.1(3)
N2 C15 C20 C19 178.80(16)
C16 C15 C20 C24 172.70(16)
N2 C15 C20 C24 -6.4(2)
C17 C16 C21 C23 105.5(2)
C15 C16 C21 C23 -75.4(2)
C17 C16 C21 C22 -18.9(2)
C15 C16 C21 C22 160.20(17)
C19 C20 C24 C25 -38.9(3)
C15 C20 C24 C25 146.38(18)
C19 C20 C24 C26 84.1(2)
C15 C20 C24 C26 -90.5(2)
N1 B1 C27 O1 -15.3(3)
N2 B1 C27 O1 163.81(19)
N1 B1 C27 O2 165.43(16)
N2 B1 C27 O2 -15.5(3)
O1 C27 O2 C28 3.7(3)
B1 C27 O2 C28 -177.03(14)
C27 O2 C28 C30 62.9(2)
C27 O2 C28 C31 179.63(15)
C27 O2 C28 C29 -62.1(2)

loop_
_cod_related_entry_id
_cod_related_entry_database
_cod_related_entry_code
1 ChemSpider 30660196
